data_2239587
loop_
_publ_author_name
'Rakovsk\'y, Erik'
'Krivosudsk\'y, Luk\'a\<s'

_publ_section_title
;
 Tetrakis(2,6-dimethylpyridinium) dihydrogen decavanadate dihydrate
;
_journal_issue 6
_journal_name_full 'Acta Crystallographica Section E'
_journal_page_first m225
_journal_page_last m226
_journal_paper_doi 10.1107/S1600536814011118
_journal_volume 70
_journal_year 2014
_chemical_formula_iupac '(C7 H10 N)4 [H2 V10 O28], 2H2 O'
_chemical_formula_moiety '4(C7 H10 N +), H2 V10 O28 4-, 2(H2 O)'
_chemical_formula_sum 'C28 H46 N4 O30 V10'
_chemical_formula_weight 1428.09
_chemical_name_common '2,6-Lutidinium dihydrogendecavanadate dihydrate'
_chemical_name_systematic
;
Tetrakis(2,6-dimethylpyridinium) dihydrogen decavanadate dihydrate
;
_space_group_IT_number 15
_symmetry_cell_setting monoclinic
_symmetry_space_group_name_Hall '-C 2yc'
_symmetry_space_group_name_H-M 'C 1 2/c 1'
_atom_sites_solution_hydrogens difmap
_atom_sites_solution_primary direct
_atom_sites_solution_secondary difmap
_audit_creation_method
;
Olex2 1.2-alpha
(compiled 2014.02.11 svn.r2872 for OlexSys, GUI svn.r4767)
;
_cell_angle_alpha 90
_cell_angle_beta 113.878(3)
_cell_angle_gamma 90
_cell_formula_units_Z 4
_cell_length_a 24.7777(5)
_cell_length_b 8.35654(16)
_cell_length_c 25.0089(6)
_cell_measurement_reflns_used 27323
_cell_measurement_temperature 293(2)
_cell_measurement_theta_max 28.69
_cell_measurement_theta_min 3.596
_cell_volume 4735.0(2)
_computing_cell_refinement
;
CrysAlisPro (Agilent, 2014)
;
_computing_data_collection
;
CrysAlisPro (Agilent, 2014)
;
_computing_data_reduction
;
CrysAlisPro (Agilent, 2014)
;
_computing_molecular_graphics 'DIAMOND (Brandenburg, 2010)'
_computing_publication_material
;
Olex2 (Dolomanov <i>et al.</i>, 2009) and publCIF (Westrip,
2010)
;
_computing_structure_refinement 'ShelXL-2014/1 (Sheldrick, 2008)'
_computing_structure_solution 'SIR-2004 (Burla <i>et al.</i>, 2005)'
_diffrn_ambient_temperature 293(2)
_diffrn_detector_area_resol_mean 10.4340
_diffrn_measured_fraction_theta_full 0.996
_diffrn_measured_fraction_theta_max 0.942
_diffrn_measurement_device '\k-geometry four-circle diffractometer'
_diffrn_measurement_device_type 'Oxford Diffraction Gemini R'
_diffrn_measurement_method \w-scans
_diffrn_radiation_monochromator graphite
_diffrn_radiation_source 'Enhance (Mo) X-ray Source'
_diffrn_radiation_type MoK\a
_diffrn_radiation_wavelength 0.71073
_diffrn_reflns_av_R_equivalents 0.0319
_diffrn_reflns_limit_h_max 33
_diffrn_reflns_limit_h_min -33
_diffrn_reflns_limit_k_max 11
_diffrn_reflns_limit_k_min -11
_diffrn_reflns_limit_l_max 33
_diffrn_reflns_limit_l_min -33
_diffrn_reflns_number 59285
_diffrn_reflns_theta_full 26.375
_diffrn_reflns_theta_max 28.891
_diffrn_reflns_theta_min 3.457
_exptl_absorpt_coefficient_mu 1.977
_exptl_absorpt_correction_T_max 0.873
_exptl_absorpt_correction_T_min 0.575
_exptl_absorpt_correction_type gaussian
_exptl_absorpt_process_details '(CrysAlisPro; Agilent, 2014)'
_exptl_crystal_colour orange
_exptl_crystal_density_diffrn 2.003
_exptl_crystal_description plate
_exptl_crystal_F_000 2848
_exptl_crystal_size_max 0.41
_exptl_crystal_size_mid 0.22
_exptl_crystal_size_min 0.08
_refine_diff_density_max 0.771
_refine_diff_density_min -0.387
_refine_ls_extinction_method none
_refine_ls_goodness_of_fit_ref 1.079
_refine_ls_hydrogen_treatment mixed
_refine_ls_matrix_type full
_refine_ls_number_parameters 344
_refine_ls_number_reflns 5867
_refine_ls_number_restraints 6
_refine_ls_restrained_S_all 1.079
_refine_ls_R_factor_all 0.0382
_refine_ls_R_factor_gt 0.0307
_refine_ls_shift/su_max 0.001
_refine_ls_shift/su_mean 0.000
_refine_ls_structure_factor_coef Fsqd
_refine_ls_weighting_details 'w=1/[\s^2^(Fo^2^)+(0.0401P)^2^+8.437P] where P=(Fo^2^+2Fc^2^)/3'
_refine_ls_weighting_scheme calc
_refine_ls_wR_factor_gt 0.0796
_refine_ls_wR_factor_ref 0.0840
_reflns_number_gt 5086
_reflns_number_total 5867
_reflns_threshold_expression >2\s(I)
_cod_data_source_file gk2606sup1.cf
_cod_data_source_block I
_cod_original_sg_symbol_H-M 'C 2/c'
_cod_database_code 2239587
_cod_database_fobs_code 2239587
_shelx_estimated_absorpt_t_min 0.501
_shelx_estimated_absorpt_t_max 0.865
_shelxl_version_number 201.4

loop_
_symmetry_equiv_pos_as_xyz
'x, y, z'
'-x, y, -z+1/2'
'x+1/2, y+1/2, z'
'-x+1/2, y+1/2, -z+1/2'
'-x, -y, -z'
'x, -y, z-1/2'
'-x+1/2, -y+1/2, -z'
'x+1/2, -y+1/2, z-1/2'

loop_
_atom_site_type_symbol
_atom_site_label
_atom_site_fract_x
_atom_site_fract_y
_atom_site_fract_z
_atom_site_U_iso_or_equiv
_atom_site_adp_type
_atom_site_calc_flag
_atom_site_occupancy
V V1 0.81781(2) 0.47465(4) 0.51737(2) 0.02165(9) Uani d 1
V V2 0.70304(2) 0.55586(4) 0.40183(2) 0.02228(9) Uani d 1
V V3 0.60060(2) 0.74652(5) 0.41309(2) 0.02433(9) Uani d 1
V V4 0.68019(2) 0.91657(5) 0.36342(2) 0.02475(9) Uani d 1
V V5 0.79281(2) 0.82080(4) 0.47073(2) 0.01834(8) Uani d 1
O O1 0.82181(7) 0.30171(19) 0.49035(7) 0.0303(3) Uani d 1
O O2 0.70776(8) 0.3908(2) 0.37228(7) 0.0342(4) Uani d 1
O O3 0.53181(7) 0.7150(2) 0.39512(8) 0.0374(4) Uani d 1
O O4 0.67212(8) 1.0004(2) 0.30321(7) 0.0371(4) Uani d 1
O O5 0.60486(6) 0.8555(2) 0.35266(6) 0.0281(3) Uani d 1
O O6 0.76907(6) 0.91441(18) 0.40574(6) 0.0237(3) Uani d 1
O O7 0.86611(6) 0.84722(18) 0.50288(6) 0.0238(3) Uani d 1
O O8 0.62630(6) 0.55718(18) 0.39335(6) 0.0254(3) Uani d 1
O O9 0.69435(7) 0.69902(19) 0.34630(6) 0.0258(3) Uani d 1
O O10 0.88874(6) 0.55388(19) 0.54352(7) 0.0254(3) Uani d 1
O O11 0.81944(7) 0.41941(18) 0.58919(7) 0.0261(3) Uani d 1
O O12 0.78823(6) 0.60759(17) 0.44582(6) 0.0204(3) Uani d 1
O O13 0.72489(6) 0.48316(17) 0.48854(6) 0.0203(3) Uani d 1
O O14 0.70334(6) 0.78365(17) 0.45323(6) 0.0192(3) Uani d 1
H H13 0.7096(11) 0.407(3) 0.4957(11) 0.029 Uiso d 1
N N1 0.66681(9) 0.6432(3) 0.23502(8) 0.0326(4) Uani d 1
H H1 0.6763(13) 0.660(4) 0.2699(8) 0.049 Uiso d 1
C C11 0.57585(15) 0.5319(5) 0.23387(15) 0.0640(10) Uani d 1
H H11A 0.5905 0.4366 0.2566 0.096 Uiso calc 1
H H11B 0.5364 0.5137 0.2055 0.096 Uiso calc 1
H H11C 0.5758 0.6181 0.2592 0.096 Uiso calc 1
C C12 0.61462(12) 0.5743(3) 0.20330(11) 0.0395(6) Uani d 1
C C13 0.60049(13) 0.5490(4) 0.14473(12) 0.0488(7) Uani d 1
H H13A 0.5644 0.5035 0.1212 0.059 Uiso calc 1
C C14 0.63984(13) 0.5913(4) 0.12099(11) 0.0498(8) Uani d 1
H H14 0.6309 0.5702 0.0818 0.060 Uiso calc 1
C C15 0.69227(13) 0.6644(3) 0.15484(12) 0.0420(6) Uani d 1
H H15 0.7182 0.6963 0.1385 0.050 Uiso calc 1
C C16 0.70592(11) 0.6900(3) 0.21315(11) 0.0344(5) Uani d 1
C C17 0.76196(14) 0.7645(4) 0.25454(15) 0.0542(8) Uani d 1
H H17A 0.7806 0.6952 0.2876 0.081 Uiso calc 1
H H17B 0.7535 0.8656 0.2676 0.081 Uiso calc 1
H H17C 0.7879 0.7806 0.2351 0.081 Uiso calc 1
N N2 0.49294(9) 0.1465(3) 0.38718(9) 0.0333(4) Uani d 1
H H2 0.5234(10) 0.170(4) 0.3827(13) 0.050 Uiso d 1
C C21 0.46457(12) 0.0171(4) 0.29325(12) 0.0489(7) Uani d 1
H H21A 0.4366 -0.0615 0.2702 0.073 Uiso calc 1
H H21B 0.5038 -0.0253 0.3058 0.073 Uiso calc 1
H H21C 0.4610 0.1115 0.2702 0.073 Uiso calc 1
C C22 0.45261(10) 0.0582(3) 0.34534(11) 0.0353(5) Uani d 1
C C23 0.40287(13) 0.0113(4) 0.35294(15) 0.0536(8) Uani d 1
H H23 0.3737 -0.0482 0.3242 0.064 Uiso calc 1
C C24 0.39681(16) 0.0534(5) 0.40350(18) 0.0674(10) Uani d 1
H H24 0.3634 0.0221 0.4091 0.081 Uiso calc 1
C C25 0.43990(16) 0.1415(5) 0.44557(15) 0.0629(10) Uani d 1
H H25 0.4361 0.1680 0.4800 0.075 Uiso calc 1
C C26 0.48857(13) 0.1904(4) 0.43713(12) 0.0453(7) Uani d 1
C C27 0.53721(15) 0.2890(5) 0.47929(15) 0.0758(12) Uani d 1
H H27A 0.5409 0.3863 0.4606 0.114 Uiso calc 1
H H27B 0.5736 0.2303 0.4920 0.114 Uiso calc 1
H H27C 0.5286 0.3140 0.5125 0.114 Uiso calc 1
O O1W 0.57679(8) 0.2656(2) 0.35592(9) 0.0425(4) Uani d 1
H H1W 0.6068(11) 0.208(3) 0.3669(15) 0.064 Uiso d 1
H H2W 0.5882(14) 0.357(2) 0.3674(15) 0.064 Uiso d 1

loop_
_atom_site_aniso_label
_atom_site_aniso_U_11
_atom_site_aniso_U_22
_atom_site_aniso_U_33
_atom_site_aniso_U_12
_atom_site_aniso_U_13
_atom_site_aniso_U_23
V1 0.02131(17) 0.01978(18) 0.02536(18) 0.00097(13) 0.01099(14) 0.00127(13)
V2 0.02531(18) 0.02300(18) 0.01948(17) -0.00306(14) 0.01005(14) -0.00278(13)
V3 0.01854(17) 0.0285(2) 0.02501(19) -0.00254(13) 0.00786(14) 0.00077(14)
V4 0.02526(18) 0.0288(2) 0.02013(18) -0.00009(14) 0.00916(14) 0.00546(14)
V5 0.01910(16) 0.01996(17) 0.01882(17) -0.00175(12) 0.01063(13) 0.00133(12)
O1 0.0325(8) 0.0226(8) 0.0393(9) 0.0017(6) 0.0182(7) -0.0010(7)
O2 0.0425(9) 0.0288(9) 0.0352(9) -0.0049(7) 0.0196(8) -0.0096(7)
O3 0.0220(8) 0.0459(10) 0.0418(10) -0.0054(7) 0.0104(7) 0.0006(8)
O4 0.0378(9) 0.0459(10) 0.0265(8) -0.0009(8) 0.0119(7) 0.0116(8)
O5 0.0229(7) 0.0341(9) 0.0238(7) -0.0007(6) 0.0058(6) 0.0046(6)
O6 0.0256(7) 0.0263(8) 0.0223(7) -0.0023(6) 0.0130(6) 0.0047(6)
O7 0.0211(7) 0.0271(8) 0.0261(7) -0.0026(6) 0.0125(6) -0.0002(6)
O8 0.0244(7) 0.0260(8) 0.0249(7) -0.0059(6) 0.0089(6) -0.0028(6)
O9 0.0289(8) 0.0316(8) 0.0180(7) -0.0034(6) 0.0107(6) -0.0008(6)
O10 0.0208(7) 0.0278(8) 0.0297(8) 0.0021(6) 0.0122(6) 0.0019(6)
O11 0.0263(7) 0.0243(8) 0.0279(8) 0.0011(6) 0.0113(6) 0.0064(6)
O12 0.0230(7) 0.0214(7) 0.0203(7) -0.0012(5) 0.0125(5) -0.0010(5)
O13 0.0226(7) 0.0181(7) 0.0225(7) -0.0039(5) 0.0117(6) -0.0003(5)
O14 0.0201(6) 0.0216(7) 0.0179(6) -0.0006(5) 0.0097(5) 0.0013(5)
N1 0.0405(11) 0.0356(11) 0.0211(9) 0.0010(9) 0.0118(8) -0.0025(8)
C11 0.0545(19) 0.087(3) 0.0526(19) -0.0222(18) 0.0243(15) -0.0066(18)
C12 0.0385(13) 0.0433(15) 0.0332(13) -0.0004(11) 0.0109(10) -0.0037(11)
C13 0.0405(15) 0.063(2) 0.0323(14) 0.0043(13) 0.0034(11) -0.0131(13)
C14 0.0530(16) 0.069(2) 0.0234(12) 0.0252(15) 0.0117(11) -0.0029(12)
C15 0.0517(16) 0.0445(15) 0.0386(14) 0.0181(12) 0.0275(12) 0.0038(12)
C16 0.0406(13) 0.0294(12) 0.0362(13) 0.0050(10) 0.0186(10) -0.0030(10)
C17 0.0502(17) 0.0553(19) 0.063(2) -0.0145(14) 0.0293(15) -0.0199(16)
N2 0.0273(10) 0.0437(12) 0.0305(10) 0.0029(9) 0.0134(8) -0.0008(9)
C21 0.0386(14) 0.075(2) 0.0339(14) -0.0052(14) 0.0153(11) -0.0131(14)
C22 0.0291(11) 0.0425(14) 0.0365(13) -0.0005(10) 0.0155(10) -0.0022(11)
C23 0.0396(15) 0.0593(19) 0.070(2) -0.0120(14) 0.0303(15) -0.0107(16)
C24 0.057(2) 0.083(3) 0.087(3) -0.0003(19) 0.056(2) 0.004(2)
C25 0.069(2) 0.087(3) 0.0500(18) 0.023(2) 0.0415(17) 0.0048(18)
C26 0.0453(15) 0.0560(18) 0.0327(13) 0.0176(13) 0.0139(11) -0.0036(12)
C27 0.057(2) 0.100(3) 0.053(2) 0.016(2) 0.0038(16) -0.038(2)
O1W 0.0294(9) 0.0320(10) 0.0617(13) -0.0050(7) 0.0139(9) -0.0002(9)

loop_
_atom_type_symbol
_atom_type_description
_atom_type_scat_dispersion_real
_atom_type_scat_dispersion_imag
_atom_type_scat_source
C C 0.0033 0.0016 'International Tables Vol C Tables 4.2.6.8 and 6.1.1.4'
H H 0.0000 0.0000 'International Tables Vol C Tables 4.2.6.8 and 6.1.1.4'
N N 0.0061 0.0033 'International Tables Vol C Tables 4.2.6.8 and 6.1.1.4'
O O 0.0106 0.0060 'International Tables Vol C Tables 4.2.6.8 and 6.1.1.4'
V V 0.3005 0.5294 'International Tables Vol C Tables 4.2.6.8 and 6.1.1.4'

loop_
_geom_angle_atom_site_label_1
_geom_angle_atom_site_label_2
_geom_angle_atom_site_label_3
_geom_angle_site_symmetry_1
_geom_angle_site_symmetry_3
_geom_angle
O1 V1 O10 . . 105.91(8)
O1 V1 O11 . . 101.72(8)
O1 V1 O12 . . 100.78(7)
O1 V1 O13 . . 97.47(7)
O1 V1 O14 . 7_666 171.01(7)
O10 V1 O11 . . 96.25(7)
O10 V1 O12 . . 94.27(7)
O10 V1 O13 . . 155.43(7)
O10 V1 O14 . 7_666 82.58(6)
O11 V1 O12 . . 151.43(6)
O11 V1 O13 . . 86.10(6)
O11 V1 O14 . 7_666 79.89(6)
O12 V1 O13 . . 73.70(6)
O12 V1 O14 . 7_666 75.23(5)
O13 V1 O14 . 7_666 73.74(5)
O2 V2 O8 . . 102.71(8)
O2 V2 O9 . . 103.22(8)
O2 V2 O12 . . 100.59(8)
O2 V2 O13 . . 101.07(8)
O2 V2 O14 . . 174.13(8)
O8 V2 O12 . . 152.03(6)
O8 V2 O13 . . 86.72(6)
O8 V2 O14 . . 80.05(6)
O9 V2 O8 . . 96.54(7)
O9 V2 O12 . . 92.96(6)
O9 V2 O13 . . 154.09(7)
O9 V2 O14 . . 81.46(6)
O12 V2 O13 . . 73.75(6)
O12 V2 O14 . . 75.43(5)
O13 V2 O14 . . 73.78(5)
O3 V3 O5 . . 105.36(8)
O3 V3 O7 . 7_666 99.44(8)
O3 V3 O8 . . 103.16(8)
O3 V3 O10 . 7_666 100.73(8)
O3 V3 O14 . . 171.75(7)
O5 V3 O7 . 7_666 154.82(6)
O5 V3 O8 . . 93.73(7)
O5 V3 O10 . 7_666 89.65(7)
O5 V3 O14 . . 82.56(6)
O7 V3 O14 7_666 . 72.50(5)
O8 V3 O7 . 7_666 84.75(6)
O8 V3 O10 . 7_666 154.02(6)
O8 V3 O14 . . 78.23(6)
O10 V3 O7 7_666 7_666 81.40(6)
O10 V3 O14 7_666 . 76.69(6)
O4 V4 O5 . . 104.49(8)
O4 V4 O6 . . 101.04(8)
O4 V4 O9 . . 99.69(8)
O4 V4 O11 . 7_666 104.52(9)
O4 V4 O14 . . 173.18(8)
O5 V4 O6 . . 153.74(6)
O5 V4 O9 . . 88.34(7)
O5 V4 O14 . . 81.40(6)
O6 V4 O14 . . 72.76(5)
O9 V4 O6 . . 81.40(6)
O9 V4 O14 . . 76.82(6)
O11 V4 O5 7_666 . 92.39(7)
O11 V4 O6 7_666 . 87.03(7)
O11 V4 O9 7_666 . 154.77(7)
O11 V4 O14 7_666 . 78.36(6)
O6 V5 O12 . . 99.81(7)
O6 V5 O13 . 7_666 92.68(7)
O6 V5 O14 . 7_666 163.23(6)
O6 V5 O14 . . 86.60(6)
O7 V5 O6 . . 106.83(7)
O7 V5 O12 . . 101.10(7)
O7 V5 O13 . 7_666 93.67(7)
O7 V5 O14 . 7_666 88.66(6)
O7 V5 O14 . . 164.97(6)
O12 V5 O13 . 7_666 156.90(6)
O12 V5 O14 . 7_666 83.00(6)
O12 V5 O14 . . 82.74(6)
O13 V5 O14 7_666 . 78.66(6)
O14 V5 O13 7_666 7_666 79.67(6)
O14 V5 O14 7_666 . 77.31(6)
V3 O5 V4 . . 114.58(8)
V5 O6 V4 . . 113.02(7)
V5 O7 V3 . 7_666 110.20(7)
V2 O8 V3 . . 115.45(8)
V2 O9 V4 . . 115.80(8)
V1 O10 V3 . 7_666 115.08(8)
V4 O11 V1 7_666 . 116.22(8)
V1 O12 V2 . . 107.42(7)
V5 O12 V1 . . 106.42(7)
V5 O12 V2 . . 107.31(7)
V1 O13 H13 . . 116.6(19)
V2 O13 V1 . . 98.72(6)
V2 O13 H13 . . 121.1(19)
V5 O13 V1 7_666 . 106.09(6)
V5 O13 V2 7_666 . 105.18(6)
V5 O13 H13 7_666 . 107.7(19)
V1 O14 V2 7_666 . 164.90(7)
V1 O14 V3 7_666 . 84.49(5)
V1 O14 V4 7_666 . 83.74(5)
V2 O14 V3 . . 83.90(5)
V2 O14 V4 . . 85.00(5)
V3 O14 V4 . . 81.46(4)
V5 O14 V1 . 7_666 99.36(6)
V5 O14 V1 7_666 7_666 90.48(5)
V5 O14 V2 7_666 . 98.86(6)
V5 O14 V2 . . 90.18(5)
V5 O14 V3 . . 167.97(7)
V5 O14 V3 7_666 . 88.61(5)
V5 O14 V4 . . 87.61(5)
V5 O14 V4 7_666 . 168.93(7)
V5 O14 V5 7_666 . 102.69(6)
C12 N1 H1 . . 120(2)
C12 N1 C16 . . 124.2(2)
C16 N1 H1 . . 116(2)
H11A C11 H11B . . 109.5
H11A C11 H11C . . 109.5
H11B C11 H11C . . 109.5
C12 C11 H11A . . 109.5
C12 C11 H11B . . 109.5
C12 C11 H11C . . 109.5
N1 C12 C11 . . 117.7(2)
N1 C12 C13 . . 117.6(3)
C13 C12 C11 . . 124.7(3)
C12 C13 H13A . . 120.0
C14 C13 C12 . . 120.0(3)
C14 C13 H13A . . 120.0
C13 C14 H14 . . 119.8
C15 C14 C13 . . 120.4(2)
C15 C14 H14 . . 119.8
C14 C15 H15 . . 120.4
C16 C15 C14 . . 119.2(3)
C16 C15 H15 . . 120.4
N1 C16 C15 . . 118.5(2)
N1 C16 C17 . . 117.3(2)
C15 C16 C17 . . 124.2(3)
C16 C17 H17A . . 109.5
C16 C17 H17B . . 109.5
C16 C17 H17C . . 109.5
H17A C17 H17B . . 109.5
H17A C17 H17C . . 109.5
H17B C17 H17C . . 109.5
C22 N2 H2 . . 117(2)
C22 N2 C26 . . 124.0(2)
C26 N2 H2 . . 119(2)
H21A C21 H21B . . 109.5
H21A C21 H21C . . 109.5
H21B C21 H21C . . 109.5
C22 C21 H21A . . 109.5
C22 C21 H21B . . 109.5
C22 C21 H21C . . 109.5
N2 C22 C21 . . 117.5(2)
N2 C22 C23 . . 118.4(2)
C23 C22 C21 . . 124.1(3)
C22 C23 H23 . . 120.3
C22 C23 C24 . . 119.3(3)
C24 C23 H23 . . 120.3
C23 C24 H24 . . 120.0
C25 C24 C23 . . 120.1(3)
C25 C24 H24 . . 120.0
C24 C25 H25 . . 119.9
C26 C25 C24 . . 120.2(3)
C26 C25 H25 . . 119.9
N2 C26 C25 . . 117.9(3)
N2 C26 C27 . . 117.5(3)
C25 C26 C27 . . 124.6(3)
C26 C27 H27A . . 109.5
C26 C27 H27B . . 109.5
C26 C27 H27C . . 109.5
H27A C27 H27B . . 109.5
H27A C27 H27C . . 109.5
H27B C27 H27C . . 109.5
H1W O1W H2W . . 107(2)

loop_
_geom_bond_atom_site_label_1
_geom_bond_atom_site_label_2
_geom_bond_site_symmetry_2
_geom_bond_distance
V1 O1 . 1.6153(16)
V1 O10 . 1.7390(15)
V1 O11 . 1.8391(15)
V1 O12 . 1.9776(14)
V1 O13 . 2.1170(14)
V1 O14 7_666 2.2818(14)
V2 O2 . 1.5916(17)
V2 O8 . 1.8261(15)
V2 O9 . 1.7788(15)
V2 O12 . 1.9931(14)
V2 O13 . 2.1009(15)
V2 O14 . 2.2952(14)
V3 O3 . 1.5990(16)
V3 O5 . 1.8035(16)
V3 O7 7_666 2.0752(15)
V3 O8 . 1.8458(16)
V3 O10 7_666 1.9487(16)
V3 O14 . 2.3486(14)
V4 O4 . 1.5983(16)
V4 O5 . 1.8468(15)
V4 O6 . 2.0208(15)
V4 O9 . 1.9321(16)
V4 O11 7_666 1.8097(16)
V4 O14 . 2.3588(14)
V5 O6 . 1.6810(14)
V5 O7 . 1.6768(14)
V5 O12 . 1.8757(15)
V5 O13 7_666 2.0678(15)
V5 O14 7_666 2.0592(13)
V5 O14 . 2.1015(13)
O13 H13 . 0.796(17)
N1 H1 . 0.817(17)
N1 C12 . 1.343(3)
N1 C16 . 1.349(3)
C11 H11A . 0.9600
C11 H11B . 0.9600
C11 H11C . 0.9600
C11 C12 . 1.492(4)
C12 C13 . 1.378(4)
C13 H13A . 0.9300
C13 C14 . 1.377(4)
C14 H14 . 0.9300
C14 C15 . 1.374(4)
C15 H15 . 0.9300
C15 C16 . 1.374(3)
C16 C17 . 1.491(4)
C17 H17A . 0.9600
C17 H17B . 0.9600
C17 H17C . 0.9600
N2 H2 . 0.830(17)
N2 C22 . 1.338(3)
N2 C26 . 1.348(3)
C21 H21A . 0.9600
C21 H21B . 0.9600
C21 H21C . 0.9600
C21 C22 . 1.488(3)
C22 C23 . 1.378(4)
C23 H23 . 0.9300
C23 C24 . 1.378(5)
C24 H24 . 0.9300
C24 C25 . 1.371(5)
C25 H25 . 0.9300
C25 C26 . 1.368(5)
C26 C27 . 1.488(5)
C27 H27A . 0.9600
C27 H27B . 0.9600
C27 H27C . 0.9600
O1W H1W . 0.832(17)
O1W H2W . 0.825(17)

loop_
_geom_hbond_atom_site_label_D
_geom_hbond_atom_site_label_H
_geom_hbond_atom_site_label_A
_geom_hbond_site_symmetry_A
_geom_hbond_distance_DH
_geom_hbond_distance_HA
_geom_hbond_distance_DA
_geom_hbond_angle_DHA
O13 H13 O1 7_656 0.796(17) 1.999(17) 2.789(2) 172(3)
N1 H1 O9 . 0.817(17) 1.808(18) 2.625(2) 178(3)
C15 H15 O2 4_655 0.93 2.54 3.396(3) 152.3
N2 H2 O1W . 0.830(17) 1.89(2) 2.689(3) 163(3)
C21 H21A O4 2_645 0.96 2.62 3.270(3) 124.9
C21 H21B O5 1_545 0.96 2.50 3.454(3) 171.4
C24 H24 O12 3_445 0.93 2.49 3.297(3) 144.8
C25 H25 O7 3_445 0.93 2.53 3.237(3) 133.5
C25 H25 O10 3_445 0.93 2.51 3.264(3) 138.0
C27 H27B O1 7_656 0.96 2.46 3.347(4) 153.4
O1W H1W O11 7_656 0.832(17) 2.015(19) 2.833(2) 168(3)
O1W H2W O8 . 0.825(17) 1.900(19) 2.718(2) 171(3)
